data_4334615
loop_
_publ_author_name
'Emily V. Eames'
'Ra\'ul Hern\'andez S\'anchez'
'Theodore A. Betley'

_publ_section_title
;
 Metal Atom Lability in Polynuclear Complexes
;
_journal_name_full 'Inorganic Chemistry'
_journal_page_first 5006
_journal_page_last 5012
_journal_paper_doi 10.1021/ic302694y
_journal_volume 52
_journal_year 2013
_chemical_formula_sum 'C110.7 H108.7 Cl4 Co Fe6 N12 O2'
_chemical_formula_weight 2175.03
_chemical_name_systematic
; 
 ? 
;
_space_group_IT_number 2
_symmetry_cell_setting triclinic
_symmetry_space_group_name_Hall '-P 1'
_symmetry_space_group_name_H-M 'P -1'
_atom_sites_solution_hydrogens geom
_atom_sites_solution_primary direct
_atom_sites_solution_secondary difmap
_audit_creation_method SHELXL-97
_cell_angle_alpha 79.669(5)
_cell_angle_beta 74.646(5)
_cell_angle_gamma 79.387(5)
_cell_formula_units_Z 1
_cell_length_a 12.761(3)
_cell_length_b 13.232(3)
_cell_length_c 15.826(4)
_cell_measurement_reflns_used 2857
_cell_measurement_temperature 100(2)
_cell_measurement_theta_max 22.836
_cell_measurement_theta_min 4.164
_cell_volume 2508.7(10)
_computing_cell_refinement 'Bruker SAINT'
_computing_data_collection 'Bruker SMART'
_computing_data_reduction 'Bruker SAINT'
_computing_molecular_graphics XP
_computing_publication_material XCIF
_computing_structure_refinement 'SHELXL-97 (Sheldrick, 2008)'
_computing_structure_solution 'SHELXS-97 (Sheldrick, 2008)'
_diffrn_ambient_temperature 100(2)
_diffrn_measured_fraction_theta_full 0.983
_diffrn_measured_fraction_theta_max 0.983
_diffrn_measurement_device_type 'CCD area detector'
_diffrn_measurement_method 'phi and omega scans'
_diffrn_radiation_monochromator graphite
_diffrn_radiation_source 'fine-focus sealed tube'
_diffrn_radiation_type MoK\a
_diffrn_radiation_wavelength 0.71073
_diffrn_reflns_av_R_equivalents 0.1470
_diffrn_reflns_av_sigmaI/netI 0.2220
_diffrn_reflns_limit_h_max 15
_diffrn_reflns_limit_h_min -15
_diffrn_reflns_limit_k_max 15
_diffrn_reflns_limit_k_min -15
_diffrn_reflns_limit_l_max 18
_diffrn_reflns_limit_l_min -18
_diffrn_reflns_number 23061
_diffrn_reflns_theta_full 25.13
_diffrn_reflns_theta_max 25.13
_diffrn_reflns_theta_min 1.58
_exptl_absorpt_coefficient_mu 1.168
_exptl_absorpt_correction_T_max 0.9770
_exptl_absorpt_correction_T_min 0.8823
_exptl_absorpt_correction_type multi-scan
_exptl_absorpt_process_details 'SADABS (Bruker AXS, 2004)'
_exptl_crystal_colour brown
_exptl_crystal_density_diffrn 1.440
_exptl_crystal_description block
_exptl_crystal_F_000 1124
_exptl_crystal_size_max 0.11
_exptl_crystal_size_mid 0.05
_exptl_crystal_size_min 0.02
_refine_diff_density_max 0.665
_refine_diff_density_min -0.420
_refine_diff_density_rms 0.097
_refine_ls_extinction_method none
_refine_ls_goodness_of_fit_ref 1.002
_refine_ls_hydrogen_treatment riding
_refine_ls_matrix_type full
_refine_ls_number_parameters 640
_refine_ls_number_reflns 8815
_refine_ls_number_restraints 144
_refine_ls_restrained_S_all 0.999
_refine_ls_R_factor_all 0.1986
_refine_ls_R_factor_gt 0.0709
_refine_ls_shift/su_max 0.002
_refine_ls_shift/su_mean 0.000
_refine_ls_structure_factor_coef Fsqd
_refine_ls_weighting_details 'calc w=1/[\s^2^(Fo^2^)+(0.0426P)^2^+0.0000P] where P=(Fo^2^+2Fc^2^)/3'
_refine_ls_weighting_scheme calc
_refine_ls_wR_factor_gt 0.1267
_refine_ls_wR_factor_ref 0.1588
_reflns_number_gt 3794
_reflns_number_total 8815
_reflns_threshold_expression >2sigma(I)
_cod_data_source_file ic302694y_si_002_2.cif
_cod_data_source_block Fe6CoL2Cl4thf2
_cod_original_cell_volume 2508.9(10)
_cod_original_formula_sum 'C110.70 H108.70 Cl4 Co Fe6 N12 O2'
_cod_database_code 4334615

loop_
_symmetry_equiv_pos_as_xyz
'x, y, z'
'-x, -y, -z'

loop_
_atom_site_label
_atom_site_type_symbol
_atom_site_fract_x
_atom_site_fract_y
_atom_site_fract_z
_atom_site_U_iso_or_equiv
_atom_site_adp_type
_atom_site_occupancy
_atom_site_symmetry_multiplicity
_atom_site_calc_flag
_atom_site_refinement_flags
_atom_site_disorder_assembly
_atom_site_disorder_group
Fe4 Fe 1.0000 0.5000 0.5000 0.0386(5) Uani 1 2 d S . .
Fe1 Fe 0.81776(10) 0.53583(9) 0.70887(7) 0.0368(4) Uani 1 1 d . . .
Fe2 Fe 0.68994(10) 0.67461(9) 0.78918(7) 0.0351(3) Uani 0.75 1 d P A 1
Fe3 Fe 0.62147(9) 0.52249(9) 0.80360(7) 0.0320(3) Uani 0.75 1 d P A 1
Co2 Co 0.68994(10) 0.67461(9) 0.78918(7) 0.0351(3) Uani 0.25 1 d P A 2
Co3 Co 0.62147(9) 0.52249(9) 0.80360(7) 0.0320(3) Uani 0.25 1 d P A 2
Cl1 Cl 1.00778(15) 0.46089(15) 0.66399(11) 0.0302(5) Uani 1 1 d . A .
Cl2 Cl 0.80021(17) 0.55916(16) 0.56328(12) 0.0363(5) Uani 1 1 d . A .
O1 O 1.0355(5) 0.6477(4) 0.4931(3) 0.0426(15) Uani 1 1 d . . .
N1 N 0.6264(5) 0.5911(5) 0.8983(4) 0.0336(17) Uani 1 1 d . . .
N2 N 0.7513(5) 0.4225(5) 0.8060(4) 0.0350(18) Uani 1 1 d . A .
N3 N 0.8431(5) 0.6319(5) 0.7927(4) 0.0367(18) Uani 1 1 d . A .
N4 N 0.5391(5) 0.6615(5) 0.7765(4) 0.0373(18) Uani 1 1 d . . .
N5 N 0.5750(5) 0.4267(5) 0.7564(4) 0.0317(17) Uani 1 1 d . . .
N6 N 0.7329(6) 0.7982(5) 0.7278(4) 0.0409(19) Uani 1 1 d D . .
C1 C 0.8554(7) 0.4463(7) 1.0073(5) 0.047(2) Uani 1 1 d . A .
H1A H 0.8575 0.5024 1.0394 0.070 Uiso 1 1 calc R . .
H1B H 0.9302 0.4115 0.9860 0.070 Uiso 1 1 calc R . .
H1C H 0.8108 0.3961 1.0469 0.070 Uiso 1 1 calc R . .
C2 C 0.8044(7) 0.4920(7) 0.9274(5) 0.040(2) Uani 1 1 d . . .
C3 C 0.6889(6) 0.5445(6) 0.9662(4) 0.033(2) Uani 1 1 d . A .
H3A H 0.6478 0.4926 1.0088 0.040 Uiso 1 1 calc R . .
H3B H 0.6941 0.5995 0.9992 0.040 Uiso 1 1 calc R . .
C4 C 0.8055(7) 0.4018(6) 0.8803(5) 0.043(2) Uani 1 1 d . A .
H4A H 0.8830 0.3722 0.8577 0.051 Uiso 1 1 calc R . .
H4B H 0.7704 0.3475 0.9247 0.051 Uiso 1 1 calc R . .
C5 C 0.8773(7) 0.5701(6) 0.8698(5) 0.043(2) Uani 1 1 d . A .
H5A H 0.8846 0.6187 0.9080 0.052 Uiso 1 1 calc R . .
H5B H 0.9513 0.5316 0.8487 0.052 Uiso 1 1 calc R . .
C6 C 0.5273(7) 0.6578(6) 0.9287(5) 0.031(2) Uani 1 1 d . A .
C7 C 0.4860(7) 0.6912(7) 1.0104(5) 0.041(2) Uani 1 1 d . . .
H7 H 0.5193 0.6620 1.0581 0.050 Uiso 1 1 calc R A .
C8 C 0.3951(7) 0.7680(7) 1.0223(5) 0.046(2) Uani 1 1 d . A .
H8 H 0.3668 0.7920 1.0781 0.055 Uiso 1 1 calc R . .
C9 C 0.3453(7) 0.8100(7) 0.9533(5) 0.045(2) Uani 1 1 d . . .
H9 H 0.2835 0.8627 0.9623 0.054 Uiso 1 1 calc R A .
C10 C 0.3848(7) 0.7759(6) 0.8714(5) 0.040(2) Uani 1 1 d . A .
H10 H 0.3501 0.8054 0.8246 0.048 Uiso 1 1 calc R . .
C11 C 0.4746(7) 0.6990(7) 0.8575(5) 0.034(2) Uani 1 1 d . A .
C12 C 0.4938(7) 0.6910(6) 0.6998(5) 0.037(2) Uani 1 1 d . A .
C13 C 0.5650(7) 0.7156(6) 0.6202(5) 0.038(2) Uani 1 1 d . . .
H13 H 0.6398 0.7185 0.6172 0.046 Uiso 1 1 calc R A .
C14 C 0.5260(8) 0.7364(6) 0.5438(5) 0.045(2) Uani 1 1 d . A .
H14 H 0.5750 0.7533 0.4883 0.054 Uiso 1 1 calc R . .
C15 C 0.4179(8) 0.7331(6) 0.5469(5) 0.045(2) Uani 1 1 d . . .
H15 H 0.3922 0.7469 0.4943 0.054 Uiso 1 1 calc R A .
C16 C 0.3476(7) 0.7093(6) 0.6280(6) 0.048(2) Uani 1 1 d . A .
H16 H 0.2725 0.7081 0.6310 0.057 Uiso 1 1 calc R . .
C17 C 0.3841(8) 0.6871(6) 0.7049(5) 0.043(2) Uani 1 1 d . . .
H17 H 0.3352 0.6695 0.7603 0.051 Uiso 1 1 calc R A .
C18 C 0.7426(7) 0.3313(6) 0.7765(5) 0.034(2) Uani 1 1 d . . .
C19 C 0.8161(7) 0.2407(7) 0.7801(5) 0.039(2) Uani 1 1 d . A .
H19 H 0.8815 0.2390 0.7986 0.047 Uiso 1 1 calc R . .
C20 C 0.7938(7) 0.1519(6) 0.7564(5) 0.041(2) Uani 1 1 d . . .
H20 H 0.8435 0.0892 0.7593 0.049 Uiso 1 1 calc R A .
C21 C 0.6992(7) 0.1553(7) 0.7288(5) 0.040(2) Uani 1 1 d . A .
H21 H 0.6845 0.0943 0.7129 0.048 Uiso 1 1 calc R . .
C22 C 0.6257(7) 0.2451(7) 0.7236(5) 0.039(2) Uani 1 1 d . . .
H22 H 0.5619 0.2459 0.7033 0.046 Uiso 1 1 calc R A .
C23 C 0.6447(7) 0.3351(6) 0.7482(5) 0.033(2) Uani 1 1 d . A .
C24 C 0.4803(7) 0.4379(6) 0.7222(5) 0.035(2) Uani 1 1 d . A .
C25 C 0.4884(8) 0.4396(6) 0.6336(5) 0.044(2) Uani 1 1 d . . .
H25 H 0.5587 0.4350 0.5936 0.052 Uiso 1 1 calc R A .
C26 C 0.3955(8) 0.4481(6) 0.6016(5) 0.049(3) Uani 1 1 d . A .
H26 H 0.4022 0.4499 0.5401 0.059 Uiso 1 1 calc R . .
C27 C 0.2955(8) 0.4537(6) 0.6584(6) 0.051(3) Uani 1 1 d . . .
H27 H 0.2320 0.4585 0.6366 0.061 Uiso 1 1 calc R A .
C28 C 0.2844(7) 0.4528(7) 0.7465(6) 0.048(2) Uani 1 1 d . A .
H28 H 0.2135 0.4570 0.7857 0.058 Uiso 1 1 calc R . .
C29 C 0.3770(7) 0.4456(6) 0.7790(5) 0.043(2) Uani 1 1 d . . .
H29 H 0.3692 0.4459 0.8403 0.052 Uiso 1 1 calc R A .
C30 C 0.9026(8) 0.7148(7) 0.7566(5) 0.040(2) Uani 1 1 d . . .
C31 C 1.0101(7) 0.7153(7) 0.7614(5) 0.045(2) Uani 1 1 d . A .
H31 H 1.0501 0.6543 0.7860 0.054 Uiso 1 1 calc R . .
C32 C 1.0589(8) 0.8046(8) 0.7304(6) 0.056(3) Uani 1 1 d . . .
H32 H 1.1308 0.8059 0.7363 0.067 Uiso 1 1 calc R A .
C33 C 1.0011(9) 0.8938(8) 0.6899(6) 0.060(3) Uani 1 1 d . A .
H33 H 1.0352 0.9543 0.6669 0.072 Uiso 1 1 calc R . .
C34 C 0.8949(8) 0.8931(7) 0.6836(5) 0.049(3) Uani 1 1 d . . .
H34 H 0.8560 0.9529 0.6565 0.059 Uiso 1 1 calc R A .
C35 C 0.8446(8) 0.8021(7) 0.7183(5) 0.041(2) Uani 1 1 d . A .
C36 C 0.662(2) 0.8828(17) 0.6936(18) 0.050(2) Uani 0.52(4) 1 d PGDU A 1
C37 C 0.6798(19) 0.9271(16) 0.6054(16) 0.052(2) Uani 0.52(4) 1 d PGU A 1
H37 H 0.7434 0.9020 0.5636 0.062 Uiso 0.52(4) 1 calc PR A 1
C38 C 0.605(2) 1.0083(15) 0.5782(14) 0.055(2) Uani 0.52(4) 1 d PGU A 1
H38 H 0.6169 1.0386 0.5179 0.065 Uiso 0.52(4) 1 calc PR A 1
C39 C 0.5114(17) 1.0452(12) 0.6393(18) 0.055(2) Uani 0.52(4) 1 d PGU A 1
H39 H 0.4600 1.1006 0.6207 0.066 Uiso 0.52(4) 1 calc PR A 1
C40 C 0.4934(17) 1.0008(14) 0.7275(17) 0.053(2) Uani 0.52(4) 1 d PGU A 1
H40 H 0.4297 1.0260 0.7692 0.064 Uiso 0.52(4) 1 calc PR A 1
C41 C 0.569(2) 0.9197(17) 0.7546(15) 0.051(2) Uani 0.52(4) 1 d PGU A 1
H41 H 0.5563 0.8894 0.8149 0.061 Uiso 0.52(4) 1 calc PR A 1
C36A C 0.673(2) 0.8819(19) 0.6882(19) 0.050(2) Uani 0.48(4) 1 d PGD A 2
C37A C 0.707(2) 0.9192(18) 0.5990(18) 0.052(2) Uani 0.48(4) 1 d PG A 2
H37A H 0.7773 0.8920 0.5658 0.062 Uiso 0.48(4) 1 calc PR A 2
C38A C 0.640(2) 0.9961(17) 0.5583(15) 0.055(2) Uani 0.48(4) 1 d PG A 2
H38A H 0.6634 1.0216 0.4974 0.065 Uiso 0.48(4) 1 calc PR A 2
C39A C 0.537(2) 1.0358(14) 0.6069(19) 0.055(2) Uani 0.48(4) 1 d PG A 2
H39A H 0.4912 1.0884 0.5791 0.066 Uiso 0.48(4) 1 calc PR A 2
C40A C 0.5027(18) 0.9985(14) 0.6961(19) 0.053(2) Uani 0.48(4) 1 d PG A 2
H40A H 0.4328 1.0256 0.7293 0.064 Uiso 0.48(4) 1 calc PR A 2
C41A C 0.570(2) 0.9215(18) 0.7367(15) 0.051(2) Uani 0.48(4) 1 d PG A 2
H41A H 0.5467 0.8960 0.7977 0.061 Uiso 0.48(4) 1 calc PR A 2
C1M C 1.144(2) 0.6811(19) 0.4784(18) 0.047(3) Uani 0.399(14) 1 d P B 1
H1MA H 1.1887 0.6721 0.4179 0.056 Uiso 0.399(14) 1 calc PR B 1
H1MB H 1.1846 0.6401 0.5216 0.056 Uiso 0.399(14) 1 calc PR B 1
C2M C 1.120(3) 0.800(3) 0.491(3) 0.048(3) Uani 0.399(14) 1 d P B 1
H2MA H 1.1051 0.8086 0.5542 0.057 Uiso 0.399(14) 1 calc PR B 1
H2MB H 1.1816 0.8372 0.4568 0.057 Uiso 0.399(14) 1 calc PR B 1
C3M C 1.038(4) 0.830(5) 0.462(5) 0.050(3) Uani 0.399(14) 1 d P B 1
H3MA H 1.0599 0.8430 0.3971 0.060 Uiso 0.399(14) 1 calc PR B 1
H3MB H 1.0013 0.8967 0.4840 0.060 Uiso 0.399(14) 1 calc PR B 1
C4M C 0.951(2) 0.7433(19) 0.4944(18) 0.050(3) Uani 0.399(14) 1 d P B 1
H4MA H 0.9029 0.7496 0.5542 0.060 Uiso 0.399(14) 1 calc PR B 1
H4MB H 0.9053 0.7470 0.4517 0.060 Uiso 0.399(14) 1 calc PR B 1
C1L C 1.1162(14) 0.6718(12) 0.5310(11) 0.047(3) Uani 0.601(14) 1 d PU B 2
H1LA H 1.1821 0.6184 0.5230 0.056 Uiso 0.601(14) 1 calc PR B 2
H1LB H 1.0864 0.6751 0.5951 0.056 Uiso 0.601(14) 1 calc PR B 2
C2L C 1.145(2) 0.7768(18) 0.4826(19) 0.048(3) Uani 0.601(14) 1 d PU B 2
H2LA H 1.2029 0.7702 0.4275 0.057 Uiso 0.601(14) 1 calc PR B 2
H2LB H 1.1673 0.8165 0.5206 0.057 Uiso 0.601(14) 1 calc PR B 2
C3L C 1.018(3) 0.832(3) 0.461(4) 0.050(3) Uani 0.601(14) 1 d PU B 2
H3LA H 0.9673 0.8625 0.5121 0.060 Uiso 0.601(14) 1 calc PR B 2
H3LB H 1.0251 0.8841 0.4075 0.060 Uiso 0.601(14) 1 calc PR B 2
C4L C 0.9856(15) 0.7371(12) 0.4476(12) 0.050(3) Uani 0.601(14) 1 d PU B 2
H4LA H 0.9048 0.7411 0.4681 0.060 Uiso 0.601(14) 1 calc PR B 2
H4LB H 1.0060 0.7316 0.3835 0.060 Uiso 0.601(14) 1 calc PR B 2
C1S C 0.7868(14) 0.8026(10) 0.3323(9) 0.076(6) Uani 0.50 1 d PGU C 1
H1S H 0.7768 0.7378 0.3682 0.091 Uiso 0.50 1 calc PR C 1
C2S C 0.8460(12) 0.8056(10) 0.2447(10) 0.073(6) Uani 0.50 1 d PGU C 1
H2S H 0.8764 0.7427 0.2207 0.088 Uiso 0.50 1 calc PR C 1
C3S C 0.8606(11) 0.9004(12) 0.1922(7) 0.076(6) Uani 0.50 1 d PGU C 1
H3S H 0.9011 0.9024 0.1323 0.091 Uiso 0.50 1 calc PR C 1
C4S C 0.8161(13) 0.9924(10) 0.2273(8) 0.064(5) Uani 0.50 1 d PGU C 1
H4S H 0.8261 1.0572 0.1913 0.076 Uiso 0.50 1 calc PR C 1
C5S C 0.7569(13) 0.9894(10) 0.3149(9) 0.059(5) Uani 0.50 1 d PGU C 1
H5S H 0.7265 1.0523 0.3389 0.071 Uiso 0.50 1 calc PR C 1
C6S C 0.7423(13) 0.8946(12) 0.3674(7) 0.065(5) Uani 0.50 1 d PGU C 1
H6S H 0.7019 0.8926 0.4273 0.078 Uiso 0.50 1 calc PR C 1
C1P C 0.831(2) 0.8038(17) 0.2980(16) 0.076(6) Uani 0.30 1 d PG D 2
H1P H 0.8201 0.7392 0.3339 0.091 Uiso 0.30 1 calc PR D 2
C2P C 0.903(2) 0.8065(17) 0.2149(17) 0.073(6) Uani 0.30 1 d PG D 2
H2P H 0.9412 0.7436 0.1939 0.088 Uiso 0.30 1 calc PR D 2
C3P C 0.9197(19) 0.901(2) 0.1624(13) 0.076(6) Uani 0.30 1 d PG D 2
H3P H 0.9689 0.9029 0.1056 0.091 Uiso 0.30 1 calc PR D 2
C4P C 0.864(2) 0.9931(16) 0.1931(15) 0.064(5) Uani 0.30 1 d PG D 2
H4P H 0.8753 1.0577 0.1573 0.076 Uiso 0.30 1 calc PR D 2
C5P C 0.792(2) 0.9904(17) 0.2763(16) 0.059(5) Uani 0.30 1 d PG D 2
H5P H 0.7541 1.0533 0.2973 0.071 Uiso 0.30 1 calc PR D 2
C6P C 0.776(2) 0.896(2) 0.3287(13) 0.065(5) Uani 0.30 1 d PG D 2
H6P H 0.7265 0.8940 0.3856 0.078 Uiso 0.30 1 calc PR D 2
C11S C 0.7433(14) 0.7774(12) 0.0486(11) 0.061(6) Uani 0.40 1 d PGU E 1
H11S H 0.7846 0.7184 0.0744 0.073 Uiso 0.40 1 calc PR E 1
C12S C 0.6479(15) 0.8261(15) 0.0999(8) 0.052(5) Uani 0.40 1 d PGU E 1
H12S H 0.6240 0.8003 0.1608 0.063 Uiso 0.40 1 calc PR E 1
C13S C 0.5875(12) 0.9124(15) 0.0621(11) 0.103(8) Uani 0.40 1 d PGU E 1
H13S H 0.5223 0.9457 0.0972 0.124 Uiso 0.40 1 calc PR E 1
C14S C 0.6225(14) 0.9502(12) -0.0269(11) 0.079(7) Uani 0.40 1 d PGU E 1
H14S H 0.5812 1.0092 -0.0527 0.095 Uiso 0.40 1 calc PR E 1
C15S C 0.7179(15) 0.9015(13) -0.0783(8) 0.062(6) Uani 0.40 1 d PGU E 1
H15S H 0.7418 0.9273 -0.1391 0.074 Uiso 0.40 1 calc PR E 1
C16S C 0.7783(12) 0.8151(13) -0.0405(11) 0.086(7) Uani 0.40 1 d PGU E 1
H16S H 0.8436 0.7819 -0.0756 0.104 Uiso 0.40 1 calc PR E 1
C11P C 0.8053(15) 0.7719(12) 0.0627(10) 0.061(6) Uani 0.40 1 d PG F 2
H11P H 0.8380 0.7217 0.1027 0.073 Uiso 0.40 1 calc PR F 2
C12P C 0.6928(14) 0.8049(15) 0.0840(10) 0.052(5) Uani 0.40 1 d PG F 2
H12P H 0.6485 0.7773 0.1386 0.063 Uiso 0.40 1 calc PR F 2
C13P C 0.6450(11) 0.8783(16) 0.0255(14) 0.103(8) Uani 0.40 1 d PG F 2
H13P H 0.5681 0.9009 0.0400 0.124 Uiso 0.40 1 calc PR F 2
C14P C 0.7098(16) 0.9187(13) -0.0543(12) 0.079(7) Uani 0.40 1 d PG F 2
H14P H 0.6771 0.9689 -0.0943 0.095 Uiso 0.40 1 calc PR F 2
C15P C 0.8223(15) 0.8857(12) -0.0756(9) 0.062(6) Uani 0.40 1 d PG F 2
H15P H 0.8665 0.9133 -0.1302 0.074 Uiso 0.40 1 calc PR F 2
C16P C 0.8701(11) 0.8123(13) -0.0171(12) 0.086(7) Uani 0.40 1 d PG F 2
H16P H 0.9470 0.7897 -0.0317 0.104 Uiso 0.40 1 calc PR F 2
C21S C -0.026(3) 0.933(3) 0.946(2) 0.051(6) Uani 0.25 1 d PU G 3
H21S H -0.0442 0.8902 0.9111 0.061 Uiso 0.25 1 calc PR G 3
C22S C 0.057(3) 0.904(3) 0.990(2) 0.051(6) Uani 0.25 1 d P . 3
H22S H 0.0985 0.8368 0.9857 0.061 Uiso 0.25 1 calc PR . 3
C23S C -0.082(3) 1.034(3) 0.959(2) 0.051(6) Uani 0.25 1 d P . 3
H23S H -0.1405 1.0603 0.9308 0.061 Uiso 0.25 1 calc PR . 3

loop_
_atom_site_aniso_label
_atom_site_aniso_U_11
_atom_site_aniso_U_22
_atom_site_aniso_U_33
_atom_site_aniso_U_23
_atom_site_aniso_U_13
_atom_site_aniso_U_12
Fe4 0.0453(12) 0.0407(12) 0.0332(10) -0.0091(9) -0.0040(8) -0.0188(9)
Fe1 0.0463(8) 0.0378(8) 0.0292(7) -0.0056(6) -0.0049(6) -0.0182(6)
Fe2 0.0464(8) 0.0390(8) 0.0251(6) -0.0043(6) -0.0074(6) -0.0212(6)
Fe3 0.0412(8) 0.0349(8) 0.0249(6) -0.0024(5) -0.0095(5) -0.0179(6)
Co2 0.0464(8) 0.0390(8) 0.0251(6) -0.0043(6) -0.0074(6) -0.0212(6)
Co3 0.0412(8) 0.0349(8) 0.0249(6) -0.0024(5) -0.0095(5) -0.0179(6)
Cl1 0.0308(12) 0.0383(13) 0.0234(10) -0.0094(9) -0.0005(9) -0.0139(10)
Cl2 0.0402(13) 0.0453(14) 0.0257(10) -0.0097(10) -0.0029(9) -0.0145(11)
O1 0.053(4) 0.042(4) 0.033(3) -0.002(3) -0.010(3) -0.013(3)
N1 0.045(5) 0.034(4) 0.028(4) -0.001(3) -0.015(3) -0.018(4)
N2 0.040(5) 0.035(5) 0.032(4) 0.000(3) -0.009(3) -0.015(4)
N3 0.041(5) 0.037(5) 0.037(4) -0.007(3) -0.008(3) -0.019(4)
N4 0.051(5) 0.042(5) 0.024(4) 0.000(3) -0.009(3) -0.023(4)
N5 0.041(5) 0.029(4) 0.029(4) -0.002(3) -0.009(3) -0.015(4)
N6 0.054(5) 0.041(5) 0.031(4) -0.004(3) -0.011(4) -0.016(4)
C1 0.049(6) 0.073(7) 0.030(5) -0.007(5) -0.017(4) -0.028(5)
C2 0.040(6) 0.057(6) 0.031(5) -0.006(5) -0.015(4) -0.022(5)
C3 0.042(6) 0.042(6) 0.019(4) -0.005(4) -0.006(4) -0.015(4)
C4 0.047(6) 0.046(6) 0.041(5) 0.006(5) -0.015(4) -0.025(5)
C5 0.048(6) 0.047(6) 0.041(5) -0.012(5) -0.015(5) -0.008(5)
C6 0.042(6) 0.026(5) 0.031(5) 0.001(4) -0.011(4) -0.021(4)
C7 0.060(7) 0.052(6) 0.017(4) -0.014(4) 0.001(4) -0.024(5)
C8 0.044(6) 0.057(7) 0.032(5) -0.020(5) 0.013(4) -0.013(5)
C9 0.045(6) 0.052(6) 0.036(5) -0.002(5) -0.008(5) -0.010(5)
C10 0.039(6) 0.047(6) 0.037(5) -0.007(4) -0.014(4) -0.008(5)
C11 0.033(5) 0.045(6) 0.029(5) -0.004(4) -0.009(4) -0.020(5)
C12 0.047(6) 0.035(6) 0.036(5) -0.012(4) -0.013(4) -0.011(5)
C13 0.051(6) 0.039(6) 0.027(5) 0.000(4) -0.007(4) -0.017(5)
C14 0.075(8) 0.029(6) 0.034(5) 0.001(4) -0.016(5) -0.017(5)
C15 0.070(7) 0.036(6) 0.039(5) -0.004(4) -0.028(5) -0.012(5)
C16 0.047(6) 0.038(6) 0.065(7) -0.012(5) -0.020(5) -0.006(5)
C17 0.061(7) 0.045(6) 0.028(5) -0.008(4) -0.015(5) -0.013(5)
C18 0.049(6) 0.025(6) 0.030(5) -0.002(4) -0.006(4) -0.018(5)
C19 0.047(6) 0.037(6) 0.033(5) -0.002(4) -0.006(4) -0.014(5)
C20 0.051(6) 0.033(6) 0.037(5) -0.005(4) -0.006(4) -0.012(5)
C21 0.049(6) 0.031(6) 0.040(5) -0.004(4) -0.006(5) -0.015(5)
C22 0.034(6) 0.043(6) 0.042(5) 0.000(4) -0.012(4) -0.015(5)
C23 0.044(6) 0.028(6) 0.028(5) 0.001(4) -0.001(4) -0.025(5)
C24 0.054(6) 0.024(5) 0.034(5) 0.001(4) -0.019(5) -0.016(4)
C25 0.060(7) 0.046(6) 0.030(5) 0.000(4) -0.019(5) -0.014(5)
C26 0.079(8) 0.047(6) 0.031(5) -0.002(4) -0.022(5) -0.025(6)
C27 0.066(7) 0.044(6) 0.051(6) 0.016(5) -0.029(6) -0.030(5)
C28 0.038(6) 0.055(7) 0.047(6) 0.014(5) -0.014(5) -0.009(5)
C29 0.056(7) 0.050(6) 0.025(5) 0.005(4) -0.013(5) -0.017(5)
C30 0.050(7) 0.035(6) 0.037(5) -0.012(4) 0.002(5) -0.020(5)
C31 0.035(6) 0.051(7) 0.054(6) -0.016(5) -0.004(4) -0.018(5)
C32 0.046(7) 0.074(8) 0.053(6) -0.034(6) 0.011(5) -0.033(6)
C33 0.071(8) 0.057(8) 0.045(6) -0.002(5) 0.007(5) -0.029(7)
C34 0.058(7) 0.053(7) 0.037(5) -0.014(5) 0.000(5) -0.020(6)
C35 0.053(7) 0.045(7) 0.028(5) -0.008(4) 0.005(4) -0.033(6)
C36 0.068(5) 0.046(3) 0.045(5) 0.011(3) -0.027(4) -0.030(3)
C37 0.070(5) 0.049(3) 0.046(4) 0.011(3) -0.026(5) -0.028(3)
C38 0.072(5) 0.051(4) 0.046(5) 0.013(3) -0.025(5) -0.026(3)
C39 0.072(5) 0.051(4) 0.046(5) 0.014(3) -0.024(5) -0.026(3)
C40 0.071(5) 0.050(4) 0.046(5) 0.013(4) -0.026(5) -0.027(3)
C41 0.069(5) 0.048(3) 0.045(5) 0.011(3) -0.027(5) -0.029(3)
C36A 0.068(5) 0.046(3) 0.045(5) 0.011(3) -0.027(4) -0.030(3)
C37A 0.070(5) 0.049(3) 0.046(4) 0.011(3) -0.026(5) -0.028(3)
C38A 0.072(5) 0.051(4) 0.046(5) 0.013(3) -0.025(5) -0.026(3)
C39A 0.072(5) 0.051(4) 0.046(5) 0.014(3) -0.024(5) -0.026(3)
C40A 0.071(5) 0.050(4) 0.046(5) 0.013(4) -0.026(5) -0.027(3)
C41A 0.069(5) 0.048(3) 0.045(5) 0.011(3) -0.027(5) -0.029(3)
C1M 0.057(7) 0.045(6) 0.040(6) -0.014(6) 0.000(6) -0.021(5)
C2M 0.057(7) 0.045(6) 0.040(6) -0.013(6) 0.001(6) -0.020(5)
C3M 0.054(8) 0.049(5) 0.044(5) -0.008(4) 0.004(7) -0.022(5)
C4M 0.054(8) 0.050(5) 0.044(5) -0.007(5) 0.003(7) -0.022(5)
C1L 0.057(7) 0.045(6) 0.040(6) -0.014(6) 0.000(6) -0.021(5)
C2L 0.057(7) 0.045(6) 0.040(6) -0.013(6) 0.001(6) -0.020(5)
C3L 0.054(8) 0.049(5) 0.044(5) -0.008(4) 0.004(7) -0.022(5)
C4L 0.054(8) 0.050(5) 0.044(5) -0.007(5) 0.003(7) -0.022(5)
C1S 0.083(10) 0.069(9) 0.080(10) -0.015(7) -0.028(8) -0.007(8)
C2S 0.074(11) 0.075(9) 0.065(9) -0.008(7) -0.010(8) -0.005(8)
C3S 0.080(11) 0.074(9) 0.072(9) -0.016(8) -0.016(8) -0.006(8)
C4S 0.077(10) 0.069(8) 0.056(9) -0.017(7) -0.021(8) -0.024(7)
C5S 0.055(9) 0.053(8) 0.076(10) -0.002(7) -0.017(8) -0.032(7)
C6S 0.068(9) 0.074(8) 0.067(10) -0.014(8) -0.036(8) -0.012(7)
C1P 0.083(10) 0.069(9) 0.080(10) -0.015(7) -0.028(8) -0.007(8)
C2P 0.074(11) 0.075(9) 0.065(9) -0.008(7) -0.010(8) -0.005(8)
C3P 0.080(11) 0.074(9) 0.072(9) -0.016(8) -0.016(8) -0.006(8)
C4P 0.077(10) 0.069(8) 0.056(9) -0.017(7) -0.021(8) -0.024(7)
C5P 0.055(9) 0.053(8) 0.076(10) -0.002(7) -0.017(8) -0.032(7)
C6P 0.068(9) 0.074(8) 0.067(10) -0.014(8) -0.036(8) -0.012(7)
C11S 0.073(11) 0.047(8) 0.060(8) -0.008(7) -0.015(8) -0.004(8)
C12S 0.068(10) 0.046(8) 0.047(7) -0.014(6) -0.002(7) -0.031(7)
C13S 0.101(12) 0.103(11) 0.119(12) -0.034(9) -0.026(9) -0.029(9)
C14S 0.095(11) 0.075(10) 0.068(9) -0.007(8) -0.022(8) -0.013(9)
C15S 0.090(10) 0.052(9) 0.052(8) -0.033(7) -0.016(7) -0.010(8)
C16S 0.104(11) 0.075(9) 0.084(9) -0.037(8) -0.017(8) -0.004(8)
C11P 0.073(11) 0.047(8) 0.060(8) -0.008(7) -0.015(8) -0.004(8)
C12P 0.068(10) 0.046(8) 0.047(7) -0.014(6) -0.002(7) -0.031(7)
C13P 0.101(12) 0.103(11) 0.119(12) -0.034(9) -0.026(9) -0.029(9)
C14P 0.095(11) 0.075(10) 0.068(9) -0.007(8) -0.022(8) -0.013(9)
C15P 0.090(10) 0.052(9) 0.052(8) -0.033(7) -0.016(7) -0.010(8)
C16P 0.104(11) 0.075(9) 0.084(9) -0.037(8) -0.017(8) -0.004(8)
C21S 0.050(9) 0.054(10) 0.046(9) -0.008(7) -0.017(7) 0.005(8)
C22S 0.050(9) 0.054(10) 0.046(9) -0.008(7) -0.017(7) 0.005(8)
C23S 0.050(9) 0.054(10) 0.046(9) -0.008(7) -0.017(7) 0.005(8)

loop_
_atom_type_symbol
_atom_type_description
_atom_type_scat_dispersion_real
_atom_type_scat_dispersion_imag
_atom_type_scat_source
C C 0.0033 0.0016 'International Tables Vol C Tables 4.2.6.8 and 6.1.1.4'
H H 0.0000 0.0000 'International Tables Vol C Tables 4.2.6.8 and 6.1.1.4'
N N 0.0061 0.0033 'International Tables Vol C Tables 4.2.6.8 and 6.1.1.4'
O O 0.0106 0.0060 'International Tables Vol C Tables 4.2.6.8 and 6.1.1.4'
Cl Cl 0.1484 0.1585 'International Tables Vol C Tables 4.2.6.8 and 6.1.1.4'
Fe Fe 0.3463 0.8444 'International Tables Vol C Tables 4.2.6.8 and 6.1.1.4'
Co Co 0.3494 0.9721 'International Tables Vol C Tables 4.2.6.8 and 6.1.1.4'

loop_
_geom_angle_atom_site_label_1
_geom_angle_atom_site_label_2
_geom_angle_atom_site_label_3
_geom_angle
_geom_angle_site_symmetry_1
_geom_angle_site_symmetry_3
O1 Fe4 O1 179.999(1) . 2_766
O1 Fe4 Cl2 90.64(16) . .
O1 Fe4 Cl2 89.36(16) 2_766 .
O1 Fe4 Cl2 89.36(16) . 2_766
O1 Fe4 Cl2 90.64(16) 2_766 2_766
Cl2 Fe4 Cl2 180.0 . 2_766
O1 Fe4 Cl1 89.69(15) . 2_766
O1 Fe4 Cl1 90.32(15) 2_766 2_766
Cl2 Fe4 Cl1 96.60(6) . 2_766
Cl2 Fe4 Cl1 83.40(6) 2_766 2_766
O1 Fe4 Cl1 90.32(15) . .
O1 Fe4 Cl1 89.68(15) 2_766 .
Cl2 Fe4 Cl1 83.40(6) . .
Cl2 Fe4 Cl1 96.60(6) 2_766 .
Cl1 Fe4 Cl1 179.999(1) 2_766 .
N2 Fe1 N3 97.9(2) . .
N2 Fe1 Cl2 123.57(19) . .
N3 Fe1 Cl2 135.20(19) . .
N2 Fe1 Cl1 102.87(18) . .
N3 Fe1 Cl1 95.81(19) . .
Cl2 Fe1 Cl1 91.02(8) . .
N2 Fe1 Fe2 90.42(18) . .
N3 Fe1 Fe2 48.89(18) . .
Cl2 Fe1 Fe2 109.30(8) . .
Cl1 Fe1 Fe2 144.07(7) . .
N2 Fe1 Fe3 47.44(17) . .
N3 Fe1 Fe3 91.01(18) . .
Cl2 Fe1 Fe3 104.33(7) . .
Cl1 Fe1 Fe3 150.26(7) . .
Fe2 Fe1 Fe3 53.55(4) . .
N6 Fe2 N1 150.9(3) . .
N6 Fe2 N3 86.1(3) . .
N1 Fe2 N3 97.3(3) . .
N6 Fe2 N4 110.4(3) . .
N1 Fe2 N4 75.7(3) . .
N3 Fe2 N4 157.7(3) . .
N6 Fe2 Fe3 153.7(2) . .
N1 Fe2 Fe3 52.80(18) . .
N3 Fe2 Fe3 104.69(19) . .
N4 Fe2 Fe3 54.14(18) . .
N6 Fe2 Fe1 105.4(2) . .
N1 Fe2 Fe1 100.0(2) . .
N3 Fe2 Fe1 54.93(18) . .
N4 Fe2 Fe1 104.82(19) . .
Fe3 Fe2 Fe1 64.76(5) . .
N5 Fe3 N1 153.6(3) . .
N5 Fe3 N2 85.8(3) . .
N1 Fe3 N2 97.3(3) . .
N5 Fe3 N4 109.6(3) . .
N1 Fe3 N4 77.7(3) . .
N2 Fe3 N4 155.2(3) . .
N5 Fe3 Fe2 151.05(19) . .
N1 Fe3 Fe2 54.14(18) . .
N2 Fe3 Fe2 101.06(19) . .
N4 Fe3 Fe2 56.18(19) . .
N5 Fe3 Fe1 103.9(2) . .
N1 Fe3 Fe1 98.6(2) . .
N2 Fe3 Fe1 52.35(17) . .
N4 Fe3 Fe1 103.92(18) . .
Fe2 Fe3 Fe1 61.69(5) . .
Fe1 Cl1 Fe4 90.80(7) . .
Fe1 Cl2 Fe4 94.35(8) . .
C4L O1 C1L 111.4(10) . .
C4L O1 C1M 97.6(12) . .
C1L O1 C1M 32.4(9) . .
C4L O1 C4M 30.3(9) . .
C1L O1 C4M 104.8(12) . .
C1M O1 C4M 108.0(14) . .
C4L O1 Fe4 124.0(8) . .
C1L O1 Fe4 124.5(7) . .
C1M O1 Fe4 128.4(10) . .
C4M O1 Fe4 123.5(10) . .
C6 N1 C3 115.4(6) . .
C6 N1 Fe3 113.0(5) . .
C3 N1 Fe3 123.7(5) . .
C6 N1 Fe2 100.5(4) . .
C3 N1 Fe2 122.6(5) . .
Fe3 N1 Fe2 73.1(2) . .
C18 N2 C4 112.5(6) . .
C18 N2 Fe3 110.6(5) . .
C4 N2 Fe3 122.9(5) . .
C18 N2 Fe1 115.7(5) . .
C4 N2 Fe1 111.3(5) . .
Fe3 N2 Fe1 80.2(2) . .
C30 N3 C5 112.6(7) . .
C30 N3 Fe2 110.0(6) . .
C5 N3 Fe2 123.0(5) . .
C30 N3 Fe1 119.9(5) . .
C5 N3 Fe1 111.1(5) . .
Fe2 N3 Fe1 76.2(2) . .
C12 N4 C11 117.1(7) . .
C12 N4 Fe3 122.8(5) . .
C11 N4 Fe3 109.9(5) . .
C12 N4 Fe2 129.1(5) . .
C11 N4 Fe2 98.3(5) . .
Fe3 N4 Fe2 69.7(2) . .
C23 N5 C24 116.3(7) . .
C23 N5 Fe3 115.1(5) . .
C24 N5 Fe3 128.5(5) . .
C36A N6 C35 117.8(15) . .
C36A N6 C36 5(2) . .
C35 N6 C36 122.4(14) . .
C36A N6 Fe2 129.3(15) . .
C35 N6 Fe2 112.8(6) . .
C36 N6 Fe2 124.8(13) . .
C2 C1 H1A 109.5 . .
C2 C1 H1B 109.5 . .
H1A C1 H1B 109.5 . .
C2 C1 H1C 109.5 . .
H1A C1 H1C 109.5 . .
H1B C1 H1C 109.5 . .
C4 C2 C5 112.2(7) . .
C4 C2 C3 113.2(7) . .
C5 C2 C3 111.9(7) . .
C4 C2 C1 106.6(7) . .
C5 C2 C1 106.3(6) . .
C3 C2 C1 106.1(6) . .
N1 C3 C2 113.4(6) . .
N1 C3 H3A 108.9 . .
C2 C3 H3A 108.9 . .
N1 C3 H3B 108.9 . .
C2 C3 H3B 108.9 . .
H3A C3 H3B 107.7 . .
N2 C4 C2 117.7(7) . .
N2 C4 H4A 107.9 . .
C2 C4 H4A 107.9 . .
N2 C4 H4B 107.9 . .
C2 C4 H4B 107.9 . .
H4A C4 H4B 107.2 . .
N3 C5 C2 118.2(7) . .
N3 C5 H5A 107.8 . .
C2 C5 H5A 107.8 . .
N3 C5 H5B 107.8 . .
C2 C5 H5B 107.8 . .
H5A C5 H5B 107.1 . .
C7 C6 N1 128.8(7) . .
C7 C6 C11 120.5(8) . .
N1 C6 C11 110.4(7) . .
C6 C7 C8 119.2(8) . .
C6 C7 H7 120.4 . .
C8 C7 H7 120.4 . .
C9 C8 C7 120.7(8) . .
C9 C8 H8 119.7 . .
C7 C8 H8 119.7 . .
C10 C9 C8 120.7(8) . .
C10 C9 H9 119.7 . .
C8 C9 H9 119.7 . .
C11 C10 C9 120.2(8) . .
C11 C10 H10 119.9 . .
C9 C10 H10 119.9 . .
C10 C11 C6 118.7(7) . .
C10 C11 N4 130.1(7) . .
C6 C11 N4 110.4(7) . .
C13 C12 C17 121.1(8) . .
C13 C12 N4 117.2(8) . .
C17 C12 N4 121.6(7) . .
C12 C13 C14 118.8(8) . .
C12 C13 H13 120.6 . .
C14 C13 H13 120.6 . .
C15 C14 C13 121.4(8) . .
C15 C14 H14 119.3 . .
C13 C14 H14 119.3 . .
C14 C15 C16 118.6(8) . .
C14 C15 H15 120.7 . .
C16 C15 H15 120.7 . .
C15 C16 C17 121.4(9) . .
C15 C16 H16 119.3 . .
C17 C16 H16 119.3 . .
C16 C17 C12 118.7(8) . .
C16 C17 H17 120.6 . .
C12 C17 H17 120.6 . .
C19 C18 N2 124.7(8) . .
C19 C18 C23 120.7(8) . .
N2 C18 C23 114.4(8) . .
C18 C19 C20 119.6(8) . .
C18 C19 H19 120.2 . .
C20 C19 H19 120.2 . .
C21 C20 C19 119.9(8) . .
C21 C20 H20 120.1 . .
C19 C20 H20 120.1 . .
C22 C21 C20 121.4(8) . .
C22 C21 H21 119.3 . .
C20 C21 H21 119.3 . .
C21 C22 C23 120.3(8) . .
C21 C22 H22 119.9 . .
C23 C22 H22 119.9 . .
N5 C23 C22 127.6(8) . .
N5 C23 C18 114.0(7) . .
C22 C23 C18 118.1(8) . .
C25 C24 C29 118.4(8) . .
C25 C24 N5 121.7(8) . .
C29 C24 N5 119.9(7) . .
C24 C25 C26 121.1(8) . .
C24 C25 H25 119.5 . .
C26 C25 H25 119.5 . .
C27 C26 C25 119.5(8) . .
C27 C26 H26 120.2 . .
C25 C26 H26 120.2 . .
C26 C27 C28 121.0(9) . .
C26 C27 H27 119.5 . .
C28 C27 H27 119.5 . .
C27 C28 C29 119.8(8) . .
C27 C28 H28 120.1 . .
C29 C28 H28 120.1 . .
C24 C29 C28 120.2(8) . .
C24 C29 H29 119.9 . .
C28 C29 H29 119.9 . .
C35 C30 C31 120.5(8) . .
C35 C30 N3 114.9(8) . .
C31 C30 N3 124.5(9) . .
C32 C31 C30 120.2(9) . .
C32 C31 H31 119.9 . .
C30 C31 H31 119.9 . .
C31 C32 C33 119.8(9) . .
C31 C32 H32 120.1 . .
C33 C32 H32 120.1 . .
C34 C33 C32 120.2(9) . .
C34 C33 H33 119.9 . .
C32 C33 H33 119.9 . .
C33 C34 C35 119.4(9) . .
C33 C34 H34 120.3 . .
C35 C34 H34 120.3 . .
C30 C35 N6 115.7(7) . .
C30 C35 C34 119.9(9) . .
N6 C35 C34 123.8(9) . .
C37 C36 C41 120.0 . .
C37 C36 N6 124.3(17) . .
C41 C36 N6 115.7(17) . .
C38 C37 C36 120.0 . .
C38 C37 H37 120.0 . .
C36 C37 H37 120.0 . .
C37 C38 C39 120.0 . .
C37 C38 H38 120.0 . .
C39 C38 H38 120.0 . .
C38 C39 C40 120.0 . .
C38 C39 H39 120.0 . .
C40 C39 H39 120.0 . .
C41 C40 C39 120.0 . .
C41 C40 H40 120.0 . .
C39 C40 H40 120.0 . .
C40 C41 C36 120.0 . .
C40 C41 H41 120.0 . .
C36 C41 H41 120.0 . .
N6 C36A C37A 121.1(19) . .
N6 C36A C41A 118.5(19) . .
C37A C36A C41A 120.0 . .
C36A C37A C38A 120.0 . .
C36A C37A H37A 120.0 . .
C38A C37A H37A 120.0 . .
C39A C38A C37A 120.0 . .
C39A C38A H38A 120.0 . .
C37A C38A H38A 120.0 . .
C40A C39A C38A 120.0 . .
C40A C39A H39A 120.0 . .
C38A C39A H39A 120.0 . .
C39A C40A C41A 120.0 . .
C39A C40A H40A 120.0 . .
C41A C40A H40A 120.0 . .
C40A C41A C36A 120.0 . .
C40A C41A H41A 120.0 . .
C36A C41A H41A 120.0 . .
O1 C1M C2M 106(2) . .
O1 C1M H1MA 110.6 . .
C2M C1M H1MA 110.6 . .
O1 C1M H1MB 110.6 . .
C2M C1M H1MB 110.6 . .
H1MA C1M H1MB 108.7 . .
C3M C2M C1M 102(4) . .
C3M C2M H2MA 111.3 . .
C1M C2M H2MA 111.3 . .
C3M C2M H2MB 111.3 . .
C1M C2M H2MB 111.3 . .
H2MA C2M H2MB 109.2 . .
C2M C3M C4M 111(5) . .
C2M C3M H3MA 109.4 . .
C4M C3M H3MA 109.4 . .
C2M C3M H3MB 109.4 . .
C4M C3M H3MB 109.4 . .
H3MA C3M H3MB 108.0 . .
O1 C4M C3M 97(3) . .
O1 C4M H4MA 112.3 . .
C3M C4M H4MA 112.3 . .
O1 C4M H4MB 112.3 . .
C3M C4M H4MB 112.3 . .
H4MA C4M H4MB 109.9 . .
O1 C1L C2L 106.0(15) . .
O1 C1L H1LA 110.5 . .
C2L C1L H1LA 110.5 . .
O1 C1L H1LB 110.5 . .
C2L C1L H1LB 110.5 . .
H1LA C1L H1LB 108.7 . .
C1L C2L C3L 99(2) . .
C1L C2L H2LA 111.9 . .
C3L C2L H2LA 111.9 . .
C1L C2L H2LB 111.9 . .
C3L C2L H2LB 111.9 . .
H2LA C2L H2LB 109.6 . .
C4L C3L C2L 97(2) . .
C4L C3L H3LA 112.3 . .
C2L C3L H3LA 112.3 . .
C4L C3L H3LB 112.3 . .
C2L C3L H3LB 112.3 . .
H3LA C3L H3LB 109.9 . .
O1 C4L C3L 112.2(18) . .
O1 C4L H4LA 109.2 . .
C3L C4L H4LA 109.2 . .
O1 C4L H4LB 109.2 . .
C3L C4L H4LB 109.2 . .
H4LA C4L H4LB 107.9 . .
C2S C1S C6S 120.0 . .
C2S C1S H1S 120.0 . .
C6S C1S H1S 120.0 . .
C3S C2S C1S 120.0 . .
C3S C2S H2S 120.0 . .
C1S C2S H2S 120.0 . .
C2S C3S C4S 120.0 . .
C2S C3S H3S 120.0 . .
C4S C3S H3S 120.0 . .
C5S C4S C3S 120.0 . .
C5S C4S H4S 120.0 . .
C3S C4S H4S 120.0 . .
C4S C5S C6S 120.0 . .
C4S C5S H5S 120.0 . .
C6S C5S H5S 120.0 . .
C5S C6S C1S 120.0 . .
C5S C6S H6S 120.0 . .
C1S C6S H6S 120.0 . .
C2P C1P C6P 120.0 . .
C2P C1P H1P 120.0 . .
C6P C1P H1P 120.0 . .
C1P C2P C3P 120.0 . .
C1P C2P H2P 120.0 . .
C3P C2P H2P 120.0 . .
C4P C3P C2P 120.0 . .
C4P C3P H3P 120.0 . .
C2P C3P H3P 120.0 . .
C3P C4P C5P 120.0 . .
C3P C4P H4P 120.0 . .
C5P C4P H4P 120.0 . .
C4P C5P C6P 120.0 . .
C4P C5P H5P 120.0 . .
C6P C5P H5P 120.0 . .
C5P C6P C1P 120.0 . .
C5P C6P H6P 120.0 . .
C1P C6P H6P 120.0 . .
C12S C11S C16S 120.0 . .
C12S C11S H11S 120.0 . .
C16S C11S H11S 120.0 . .
C13S C12S C11S 120.0 . .
C13S C12S H12S 120.0 . .
C11S C12S H12S 120.0 . .
C12S C13S C14S 120.0 . .
C12S C13S H13S 120.0 . .
C14S C13S H13S 120.0 . .
C15S C14S C13S 120.0 . .
C15S C14S H14S 120.0 . .
C13S C14S H14S 120.0 . .
C14S C15S C16S 120.0 . .
C14S C15S H15S 120.0 . .
C16S C15S H15S 120.0 . .
C15S C16S C11S 120.0 . .
C15S C16S H16S 120.0 . .
C11S C16S H16S 120.0 . .
C12P C11P C16P 120.0 . .
C12P C11P H11P 120.0 . .
C16P C11P H11P 120.0 . .
C13P C12P C11P 120.0 . .
C13P C12P H12P 120.0 . .
C11P C12P H12P 120.0 . .
C14P C13P C12P 120.0 . .
C14P C13P H13P 120.0 . .
C12P C13P H13P 120.0 . .
C13P C14P C15P 120.0 . .
C13P C14P H14P 120.0 . .
C15P C14P H14P 120.0 . .
C16P C15P C14P 120.0 . .
C16P C15P H15P 120.0 . .
C14P C15P H15P 120.0 . .
C15P C16P C11P 120.0 . .
C15P C16P H16P 120.0 . .
C11P C16P H16P 120.0 . .
C22S C21S C23S 112(3) . .
C22S C21S H21S 123.9 . .
C23S C21S H21S 123.9 . .
C21S C22S C23S 124(3) . 2_577
C21S C22S H22S 118.2 . .
C23S C22S H22S 118.2 2_577 .
C22S C23S C21S 124(3) 2_577 .
C22S C23S H23S 117.9 2_577 .
C21S C23S H23S 117.9 . .

loop_
_geom_bond_atom_site_label_1
_geom_bond_atom_site_label_2
_geom_bond_distance
_geom_bond_site_symmetry_2
Fe4 O1 2.064(5) .
Fe4 O1 2.064(5) 2_766
Fe4 Cl2 2.512(2) .
Fe4 Cl2 2.512(2) 2_766
Fe4 Cl1 2.5786(18) 2_766
Fe4 Cl1 2.5787(18) .
Fe1 N2 2.069(6) .
Fe1 N3 2.113(6) .
Fe1 Cl2 2.334(2) .
Fe1 Cl1 2.413(2) .
Fe1 Fe2 2.5068(17) .
Fe1 Fe3 2.5754(17) .
Fe2 N6 1.843(6) .
Fe2 N1 1.940(6) .
Fe2 N3 1.945(7) .
Fe2 N4 2.029(7) .
Fe2 Fe3 2.2903(16) .
Fe3 N5 1.835(6) .
Fe3 N1 1.907(6) .
Fe3 N2 1.925(6) .
Fe3 N4 1.979(7) .
O1 C4L 1.409(17) .
O1 C1L 1.428(16) .
O1 C1M 1.48(2) .
O1 C4M 1.51(3) .
N1 C6 1.425(9) .
N1 C3 1.484(9) .
N2 C18 1.402(9) .
N2 C4 1.477(9) .
N3 C30 1.399(9) .
N3 C5 1.463(9) .
N4 C12 1.442(9) .
N4 C11 1.444(9) .
N5 C23 1.370(9) .
N5 C24 1.423(9) .
N6 C36A 1.379(12) .
N6 C35 1.404(10) .
N6 C36 1.428(11) .
C1 C2 1.550(10) .
C1 H1A 0.9800 .
C1 H1B 0.9800 .
C1 H1C 0.9800 .
C2 C4 1.514(10) .
C2 C5 1.526(10) .
C2 C3 1.526(10) .
C3 H3A 0.9900 .
C3 H3B 0.9900 .
C4 H4A 0.9900 .
C4 H4B 0.9900 .
C5 H5A 0.9900 .
C5 H5B 0.9900 .
C6 C7 1.381(10) .
C6 C11 1.437(10) .
C7 C8 1.390(11) .
C7 H7 0.9500 .
C8 C9 1.387(11) .
C8 H8 0.9500 .
C9 C10 1.385(10) .
C9 H9 0.9500 .
C10 C11 1.383(10) .
C10 H10 0.9500 .
C12 C13 1.369(10) .
C12 C17 1.391(11) .
C13 C14 1.391(10) .
C13 H13 0.9500 .
C14 C15 1.375(11) .
C14 H14 0.9500 .
C15 C16 1.379(11) .
C15 H15 0.9500 .
C16 C17 1.380(11) .
C16 H16 0.9500 .
C17 H17 0.9500 .
C18 C19 1.382(10) .
C18 C23 1.425(11) .
C19 C20 1.393(10) .
C19 H19 0.9500 .
C20 C21 1.379(11) .
C20 H20 0.9500 .
C21 C22 1.376(10) .
C21 H21 0.9500 .
C22 C23 1.396(10) .
C22 H22 0.9500 .
C24 C25 1.376(10) .
C24 C29 1.383(10) .
C25 C26 1.386(11) .
C25 H25 0.9500 .
C26 C27 1.351(11) .
C26 H26 0.9500 .
C27 C28 1.362(11) .
C27 H27 0.9500 .
C28 C29 1.389(11) .
C28 H28 0.9500 .
C29 H29 0.9500 .
C30 C35 1.386(11) .
C30 C31 1.396(11) .
C31 C32 1.388(11) .
C31 H31 0.9500 .
C32 C33 1.416(12) .
C32 H32 0.9500 .
C33 C34 1.387(12) .
C33 H33 0.9500 .
C34 C35 1.423(11) .
C34 H34 0.9500 .
C36 C37 1.3900 .
C36 C41 1.3900 .
C37 C38 1.3900 .
C37 H37 0.9500 .
C38 C39 1.3900 .
C38 H38 0.9500 .
C39 C40 1.3900 .
C39 H39 0.9500 .
C40 C41 1.3900 .
C40 H40 0.9500 .
C41 H41 0.9500 .
C36A C37A 1.3900 .
C36A C41A 1.3900 .
C37A C38A 1.3900 .
C37A H37A 0.9500 .
C38A C39A 1.3900 .
C38A H38A 0.9500 .
C39A C40A 1.3900 .
C39A H39A 0.9500 .
C40A C41A 1.3900 .
C40A H40A 0.9500 .
C41A H41A 0.9500 .
C1M C2M 1.58(5) .
C1M H1MA 0.9900 .
C1M H1MB 0.9900 .
C2M C3M 1.22(6) .
C2M H2MA 0.9900 .
C2M H2MB 0.9900 .
C3M C4M 1.67(7) .
C3M H3MA 0.9900 .
C3M H3MB 0.9900 .
C4M H4MA 0.9900 .
C4M H4MB 0.9900 .
C1L C2L 1.52(3) .
C1L H1LA 0.9900 .
C1L H1LB 0.9900 .
C2L C3L 1.74(4) .
C2L H2LA 0.9900 .
C2L H2LB 0.9900 .
C3L C4L 1.46(4) .
C3L H3LA 0.9900 .
C3L H3LB 0.9900 .
C4L H4LA 0.9900 .
C4L H4LB 0.9900 .
C1S C2S 1.3900 .
C1S C6S 1.3900 .
C1S H1S 0.9500 .
C2S C3S 1.3900 .
C2S H2S 0.9500 .
C3S C4S 1.3900 .
C3S H3S 0.9500 .
C4S C5S 1.3900 .
C4S H4S 0.9500 .
C5S C6S 1.3900 .
C5S H5S 0.9500 .
C6S H6S 0.9500 .
C1P C2P 1.3900 .
C1P C6P 1.3900 .
C1P H1P 0.9500 .
C2P C3P 1.3900 .
C2P H2P 0.9500 .
C3P C4P 1.3900 .
C3P H3P 0.9500 .
C4P C5P 1.3900 .
C4P H4P 0.9500 .
C5P C6P 1.3900 .
C5P H5P 0.9500 .
C6P H6P 0.9500 .
C11S C12S 1.3900 .
C11S C16S 1.3900 .
C11S H11S 0.9500 .
C12S C13S 1.3900 .
C12S H12S 0.9500 .
C13S C14S 1.3900 .
C13S H13S 0.9500 .
C14S C15S 1.3900 .
C14S H14S 0.9500 .
C15S C16S 1.3900 .
C15S H15S 0.9500 .
C16S H16S 0.9500 .
C11P C12P 1.3900 .
C11P C16P 1.3900 .
C11P H11P 0.9500 .
C12P C13P 1.3900 .
C12P H12P 0.9500 .
C13P C14P 1.3900 .
C13P H13P 0.9500 .
C14P C15P 1.3900 .
C14P H14P 0.9500 .
C15P C16P 1.3900 .
C15P H15P 0.9500 .
C16P H16P 0.9500 .
C21S C22S 1.38(4) .
C21S C23S 1.41(4) .
C21S H21S 0.9500 .
C22S C23S 1.38(4) 2_577
C22S H22S 0.9500 .
C23S C22S 1.38(4) 2_577
C23S H23S 0.9500 .
